data_4301275
loop_
_publ_author_name
'Wayne Ouellette'
'Guangbin Wang'
'Hongxue Liu'
'Gordon T. Yee'
'Charles J. O'Connor'
'Jon Zubieta'

_publ_contact_author_address
;Department of Chemistry
111 College Place
Syracuse University
Syracuse, NY 13244    
;
_publ_contact_author_name 'Jon Zubieta'
_publ_section_title
;
The Hydrothermal and Structural Chemistry of Oxovanadium-Arylphosphonate
Networks and Frameworks
;
_journal_name_full 'Inorganic Chemistry'
_journal_page_first 953
_journal_page_last 963
_journal_paper_doi 10.1021/ic801450m
_journal_volume 48
_journal_year 2009
_chemical_formula_sum 'C6 H12 O12 P2 V2'
_chemical_formula_weight 439.98
_chemical_name_systematic
; 
 ? 
;
_space_group_IT_number 29
_symmetry_cell_setting orthorhombic
_symmetry_space_group_name_Hall 'P 2c -2ac'
_symmetry_space_group_name_H-M 'P c a 21'
_atom_sites_solution_hydrogens geom
_atom_sites_solution_primary direct
_atom_sites_solution_secondary difmap
_audit_creation_method SHELXL-97
_cell_angle_alpha 90.00
_cell_angle_beta 90.00
_cell_angle_gamma 90.00
_cell_formula_units_Z 4
_cell_length_a 20.3400(12)
_cell_length_b 9.0486(5)
_cell_length_c 7.4146(5)
_cell_measurement_reflns_used 4332
_cell_measurement_temperature 90(2)
_cell_measurement_theta_max 28.24
_cell_measurement_theta_min 2.25
_cell_volume 1364.65(14)
_computing_cell_refinement 'Bruker SMART'
_computing_data_collection 'Bruker SMART'
_computing_data_reduction 'Bruker SAINT'
_computing_molecular_graphics 'Bruker SHELXTL'
_computing_publication_material 'Bruker SHELXTL'
_computing_structure_refinement 'SHELXL-97 (Sheldrick, 1997)'
_computing_structure_solution 'SHELXS-97 (Sheldrick, 1990)'
_diffrn_ambient_temperature 90(2)
_diffrn_detector_area_resol_mean 512
_diffrn_measured_fraction_theta_full 1.000
_diffrn_measured_fraction_theta_max 1.000
_diffrn_measurement_device_type 'APEX CCD area detector'
_diffrn_measurement_method 'Phi and omega scans'
_diffrn_radiation_monochromator graphite
_diffrn_radiation_probe x-ray
_diffrn_radiation_type MoK\a
_diffrn_radiation_wavelength 0.71073
_diffrn_reflns_av_R_equivalents 0.0565
_diffrn_reflns_av_sigmaI/netI 0.0494
_diffrn_reflns_limit_h_max 26
_diffrn_reflns_limit_h_min -26
_diffrn_reflns_limit_k_max 11
_diffrn_reflns_limit_k_min -11
_diffrn_reflns_limit_l_max 9
_diffrn_reflns_limit_l_min -9
_diffrn_reflns_number 13560
_diffrn_reflns_theta_full 28.08
_diffrn_reflns_theta_max 28.08
_diffrn_reflns_theta_min 2.00
_diffrn_source 'fine-focus sealed tube'
_diffrn_standards_decay_% 0.001
_exptl_absorpt_coefficient_mu 1.667
_exptl_absorpt_correction_T_max 0.9674
_exptl_absorpt_correction_T_min 0.4895
_exptl_absorpt_correction_type multi-scan
_exptl_absorpt_process_details 'SADABS SHELXL-97 (SHELDRICK, 1997)'
_exptl_crystal_colour blue
_exptl_crystal_density_diffrn 2.142
_exptl_crystal_density_method 'not measured'
_exptl_crystal_description rod
_exptl_crystal_F_000 880
_exptl_crystal_size_max 0.50
_exptl_crystal_size_mid 0.06
_exptl_crystal_size_min 0.02
_refine_diff_density_max 0.791
_refine_diff_density_min -0.368
_refine_diff_density_rms 0.094
_refine_ls_abs_structure_details 'Flack H D (1983), Acta Cryst. A39, 876-881'
_refine_ls_abs_structure_Flack 0.00(3)
_refine_ls_extinction_method none
_refine_ls_goodness_of_fit_ref 0.997
_refine_ls_hydrogen_treatment mixed
_refine_ls_matrix_type full
_refine_ls_number_parameters 232
_refine_ls_number_reflns 3295
_refine_ls_number_restraints 1
_refine_ls_restrained_S_all 0.997
_refine_ls_R_factor_all 0.0341
_refine_ls_R_factor_gt 0.0313
_refine_ls_shift/su_max 0.001
_refine_ls_shift/su_mean 0.000
_refine_ls_structure_factor_coef Fsqd
_refine_ls_weighting_details 'calc w=1/[\s^2^(Fo^2^)+(0.0338P)^2^+0.0000P] where P=(Fo^2^+2Fc^2^)/3'
_refine_ls_weighting_scheme calc
_refine_ls_wR_factor_gt 0.0722
_refine_ls_wR_factor_ref 0.0732
_reflns_number_gt 3042
_reflns_number_total 3295
_reflns_threshold_expression >2sigma(I)
_cod_data_source_file ic801450m_si_005_4.cif
_cod_data_source_block pca21_[V2O2(H2O)2(L4)]_._2H2O_(4_._2H2O)_Compound_4
_cod_depositor_comments
;
The following automatic conversions were performed:
'_symmetry_cell_setting' value 'Orthorhombic' changed to 'orthorhombic'
according to '/home/saulius/struct/CIF-dictionaries/cif_core.dic'
dictionary named 'cif_core.dic' version 2.4.1 from 2010-06-29.

Automatic conversion script
Id: cif_fix_enum 1527 2010-12-29 10:47:43Z saulius 
;
_cod_database_code 4301275

loop_
_symmetry_equiv_pos_as_xyz
'x, y, z'
'-x, -y, z+1/2'
'x+1/2, -y, z'
'-x+1/2, y, z+1/2'

loop_
_atom_site_label
_atom_site_type_symbol
_atom_site_fract_x
_atom_site_fract_y
_atom_site_fract_z
_atom_site_U_iso_or_equiv
_atom_site_adp_type
_atom_site_occupancy
_atom_site_symmetry_multiplicity
_atom_site_calc_flag
_atom_site_refinement_flags
_atom_site_disorder_assembly
_atom_site_disorder_group
V1 V 0.37843(2) 0.48705(5) 0.28808(8) 0.00773(11) Uani 1 1 d . . .
V2 V 0.51233(2) 1.00106(5) 0.28448(8) 0.00625(11) Uani 1 1 d . . .
P1 P 0.40708(3) 0.79493(7) 0.07787(12) 0.00620(15) Uani 1 1 d . . .
P2 P 0.39626(3) 1.17028(8) 0.08730(11) 0.00603(15) Uani 1 1 d . . .
O1 O 0.30255(12) 0.5098(2) 0.3301(3) 0.0141(5) Uani 1 1 d . . .
O2 O 0.39321(10) 0.6300(2) 0.0905(3) 0.0087(4) Uani 1 1 d . . .
O3 O 0.44806(11) 0.8421(2) 0.2424(3) 0.0084(5) Uani 1 1 d . . .
O4 O 0.44369(11) 0.8286(2) -0.0972(3) 0.0076(4) Uani 1 1 d . . .
O5 O 0.54315(11) 1.00624(19) 0.0841(3) 0.0095(4) Uani 1 1 d . . .
O6 O 0.43925(11) 1.1385(2) 0.2526(3) 0.0069(4) Uani 1 1 d . . .
O7 O 0.37293(10) 1.3307(2) 0.0998(3) 0.0092(4) Uani 1 1 d . . .
O8 O 0.43300(11) 1.1456(2) -0.0890(3) 0.0081(4) Uani 1 1 d . . .
O90 O 0.40063(14) 0.3415(3) 0.4865(3) 0.0126(5) Uani 1 1 d . . .
O91 O 0.41876(13) 0.6318(3) 0.4622(4) 0.0129(5) Uani 1 1 d . . .
O92 O 0.50311(12) 0.4380(3) 0.2520(3) 0.0141(5) Uani 1 1 d . . .
O93 O 0.33307(14) 0.4205(3) 0.7616(4) 0.0203(6) Uani 1 1 d . . .
C1 C 0.33013(13) 0.8939(3) 0.0830(4) 0.0080(5) Uani 1 1 d . . .
C2 C 0.32557(14) 1.0502(3) 0.0933(4) 0.0080(5) Uani 1 1 d . . .
C3 C 0.26380(14) 1.1149(3) 0.1053(4) 0.0114(6) Uani 1 1 d . . .
H3 H 0.2603 1.2194 0.1119 0.014 Uiso 1 1 calc R . .
C4 C 0.20729(16) 1.0301(4) 0.1077(5) 0.0154(7) Uani 1 1 d . . .
H4 H 0.1656 1.0762 0.1210 0.019 Uiso 1 1 calc R . .
C5 C 0.21135(14) 0.8783(3) 0.0908(5) 0.0152(6) Uani 1 1 d . . .
H5 H 0.1725 0.8201 0.0877 0.018 Uiso 1 1 calc R . .
C6 C 0.27260(14) 0.8113(3) 0.0784(5) 0.0105(6) Uani 1 1 d . . .
H6 H 0.2752 0.7069 0.0665 0.013 Uiso 1 1 calc R . .
H92B H 0.523(2) 0.516(4) 0.292(8) 0.037(13) Uiso 1 1 d . . .
H92A H 0.513(2) 0.363(4) 0.305(6) 0.028(12) Uiso 1 1 d . . .
H90B H 0.4089(18) 0.264(4) 0.461(5) 0.008(10) Uiso 1 1 d . . .
H93A H 0.297(4) 0.458(7) 0.733(13) 0.14(3) Uiso 1 1 d . . .
H91A H 0.4300(19) 0.695(4) 0.427(5) 0.004(10) Uiso 1 1 d . . .
H91B H 0.4441(19) 0.613(4) 0.525(5) 0.016(12) Uiso 1 1 d . . .
H93B H 0.342(2) 0.396(6) 0.865(7) 0.048(15) Uiso 1 1 d . . .
H90A H 0.382(2) 0.359(6) 0.561(9) 0.056(18) Uiso 1 1 d . . .

loop_
_atom_site_aniso_label
_atom_site_aniso_U_11
_atom_site_aniso_U_22
_atom_site_aniso_U_33
_atom_site_aniso_U_23
_atom_site_aniso_U_13
_atom_site_aniso_U_12
V1 0.0085(2) 0.0085(2) 0.0062(2) 0.0002(3) 0.0008(2) -0.00044(18)
V2 0.0056(2) 0.0077(2) 0.0054(2) -0.0002(2) -0.0007(2) -0.00014(17)
P1 0.0052(3) 0.0077(3) 0.0057(3) 0.0001(3) 0.0000(4) -0.0004(3)
P2 0.0052(3) 0.0072(3) 0.0057(3) 0.0003(4) 0.0002(4) 0.0002(3)
O1 0.0119(12) 0.0171(12) 0.0134(14) 0.0000(9) 0.0039(8) 0.0010(9)
O2 0.0094(10) 0.0096(9) 0.0070(10) 0.0005(10) -0.0004(10) -0.0009(8)
O3 0.0094(11) 0.0102(10) 0.0055(11) 0.0003(8) -0.0021(8) -0.0008(9)
O4 0.0072(11) 0.0083(10) 0.0072(10) 0.0013(9) 0.0009(9) -0.0016(8)
O5 0.0091(10) 0.0121(10) 0.0073(10) -0.0022(10) -0.0004(9) 0.0001(7)
O6 0.0072(11) 0.0066(9) 0.0068(11) 0.0001(8) -0.0019(8) 0.0006(8)
O7 0.0113(10) 0.0105(10) 0.0059(10) -0.0003(9) 0.0001(9) 0.0004(8)
O8 0.0084(11) 0.0087(10) 0.0073(10) -0.0005(8) 0.0006(9) 0.0015(9)
O90 0.0218(14) 0.0069(12) 0.0091(13) -0.0003(9) 0.0039(11) 0.0036(10)
O91 0.0192(14) 0.0104(13) 0.0090(12) 0.0038(10) -0.0031(11) -0.0033(11)
O92 0.0154(12) 0.0141(11) 0.0127(13) 0.0012(10) 0.0011(9) 0.0017(10)
O93 0.0210(13) 0.0336(14) 0.0064(13) 0.0027(11) -0.0005(10) 0.0107(11)
C1 0.0081(13) 0.0120(13) 0.0039(12) -0.0005(13) -0.0008(14) 0.0002(10)
C2 0.0070(13) 0.0137(13) 0.0033(13) 0.0005(13) 0.0002(13) -0.0010(11)
C3 0.0094(14) 0.0114(14) 0.0135(16) 0.0008(13) 0.0009(13) 0.0023(11)
C4 0.0060(15) 0.0208(15) 0.0196(18) 0.0016(14) -0.0004(13) 0.0009(12)
C5 0.0068(13) 0.0203(15) 0.0183(16) 0.0036(16) -0.0012(15) -0.0038(12)
C6 0.0108(14) 0.0098(13) 0.0109(14) -0.0011(14) 0.0003(15) -0.0016(11)

loop_
_atom_type_symbol
_atom_type_description
_atom_type_scat_dispersion_real
_atom_type_scat_dispersion_imag
_atom_type_scat_source
C C 0.0033 0.0016 'International Tables Vol C Tables 4.2.6.8 and 6.1.1.4'
H H 0.0000 0.0000 'International Tables Vol C Tables 4.2.6.8 and 6.1.1.4'
O O 0.0106 0.0060 'International Tables Vol C Tables 4.2.6.8 and 6.1.1.4'
P P 0.1023 0.0942 'International Tables Vol C Tables 4.2.6.8 and 6.1.1.4'
V V 0.3005 0.5294 'International Tables Vol C Tables 4.2.6.8 and 6.1.1.4'

loop_
_geom_angle_atom_site_label_1
_geom_angle_atom_site_label_2
_geom_angle_atom_site_label_3
_geom_angle
_geom_angle_site_symmetry_1
_geom_angle_site_symmetry_3
_geom_angle_publ_flag
O1 V1 O2 102.02(10) . . ?
O1 V1 O7 100.09(10) . 1_545 ?
O2 V1 O7 87.37(10) . 1_545 ?
O1 V1 O91 100.70(11) . . ?
O2 V1 O91 89.29(10) . . ?
O7 V1 O91 159.19(10) 1_545 . ?
O1 V1 O90 99.12(11) . . ?
O2 V1 O90 158.37(10) . . ?
O7 V1 O90 93.43(10) 1_545 . ?
O91 V1 O90 82.31(12) . . ?
O5 V2 O6 99.55(10) . . ?
O5 V2 O3 97.66(9) . . ?
O6 V2 O3 86.60(9) . . ?
O5 V2 O8 103.82(10) . 2_675 ?
O6 V2 O8 156.47(10) . 2_675 ?
O3 V2 O8 87.61(9) . 2_675 ?
O5 V2 O4 102.08(9) . 2_675 ?
O6 V2 O4 84.38(9) . 2_675 ?
O3 V2 O4 159.40(10) . 2_675 ?
O8 V2 O4 93.33(9) 2_675 2_675 ?
O2 P1 O4 109.77(13) . . ?
O2 P1 O3 108.91(13) . . ?
O4 P1 O3 110.75(11) . . ?
O2 P1 C1 108.95(12) . . ?
O4 P1 C1 110.01(14) . . ?
O3 P1 C1 108.40(13) . . ?
O8 P2 O7 110.10(13) . . ?
O8 P2 O6 112.28(11) . . ?
O7 P2 O6 107.86(12) . . ?
O8 P2 C2 108.91(13) . . ?
O7 P2 C2 108.84(13) . . ?
O6 P2 C2 108.79(13) . . ?
P1 O2 V1 135.67(15) . . ?
P1 O3 V2 133.52(13) . . ?
P1 O4 V2 138.57(14) . 2_674 ?
P2 O6 V2 130.59(13) . . ?
P2 O7 V1 134.37(14) . 1_565 ?
P2 O8 V2 141.75(14) . 2_674 ?
V1 O90 H90B 119(3) . . ?
V1 O90 H90A 108(5) . . ?
H90B O90 H90A 123(5) . . ?
V1 O91 H91A 116(3) . . ?
V1 O91 H91B 124(3) . . ?
H91A O91 H91B 102(4) . . ?
H92B O92 H92A 114(4) . . ?
H93A O93 H93B 123(7) . . ?
C6 C1 C2 118.9(2) . . ?
C6 C1 P1 117.6(2) . . ?
C2 C1 P1 123.55(19) . . ?
C3 C2 C1 118.9(3) . . ?
C3 C2 P2 117.9(2) . . ?
C1 C2 P2 123.2(2) . . ?
C4 C3 C2 121.3(3) . . ?
C4 C3 H3 119.4 . . ?
C2 C3 H3 119.4 . . ?
C3 C4 C5 120.1(3) . . ?
C3 C4 H4 120.0 . . ?
C5 C4 H4 120.0 . . ?
C4 C5 C6 119.6(3) . . ?
C4 C5 H5 120.2 . . ?
C6 C5 H5 120.2 . . ?
C5 C6 C1 121.3(3) . . ?
C5 C6 H6 119.3 . . ?
C1 C6 H6 119.3 . . ?

loop_
_geom_bond_atom_site_label_1
_geom_bond_atom_site_label_2
_geom_bond_distance
_geom_bond_site_symmetry_2
_geom_bond_publ_flag
V1 O1 1.588(2) . ?
V1 O2 1.978(2) . ?
V1 O7 1.991(2) 1_545 ?
V1 O91 2.014(3) . ?
V1 O90 2.026(3) . ?
V2 O5 1.613(3) . ?
V2 O6 1.952(2) . ?
V2 O3 1.968(2) . ?
V2 O8 1.969(2) 2_675 ?
V2 O4 1.987(2) 2_675 ?
P1 O2 1.521(2) . ?
P1 O4 1.527(2) . ?
P1 O3 1.538(2) . ?
P1 C1 1.804(3) . ?
P2 O8 1.522(2) . ?
P2 O7 1.530(2) . ?
P2 O6 1.533(2) . ?
P2 C2 1.803(3) . ?
O4 V2 1.987(2) 2_674 ?
O7 V1 1.991(2) 1_565 ?
O8 V2 1.969(2) 2_674 ?
O90 H90B 0.75(4) . ?
O90 H90A 0.69(6) . ?
O91 H91A 0.67(4) . ?
O91 H91B 0.72(4) . ?
O92 H92B 0.86(4) . ?
O92 H92A 0.81(4) . ?
O93 H93A 0.83(9) . ?
O93 H93B 0.82(5) . ?
C1 C6 1.389(4) . ?
C1 C2 1.419(4) . ?
C2 C3 1.389(4) . ?
C3 C4 1.382(4) . ?
C3 H3 0.9500 . ?
C4 C5 1.382(4) . ?
C4 H4 0.9500 . ?
C5 C6 1.388(4) . ?
C5 H5 0.9500 . ?
C6 H6 0.9500 . ?

loop_
_geom_torsion_atom_site_label_1
_geom_torsion_atom_site_label_2
_geom_torsion_atom_site_label_3
_geom_torsion_atom_site_label_4
_geom_torsion
_geom_torsion_site_symmetry_1
_geom_torsion_site_symmetry_2
_geom_torsion_site_symmetry_3
_geom_torsion_site_symmetry_4
_geom_torsion_publ_flag
O4 P1 O2 V1 154.25(16) . . . . ?
O3 P1 O2 V1 32.8(2) . . . . ?
C1 P1 O2 V1 -85.2(2) . . . . ?
O1 V1 O2 P1 82.95(19) . . . . ?
O7 V1 O2 P1 -177.29(18) 1_545 . . . ?
O91 V1 O2 P1 -17.84(19) . . . . ?
O90 V1 O2 P1 -84.6(3) . . . . ?
O2 P1 O3 V2 152.21(17) . . . . ?
O4 P1 O3 V2 31.40(19) . . . . ?
C1 P1 O3 V2 -89.4(2) . . . . ?
O5 V2 O3 P1 -32.9(2) . . . . ?
O6 V2 O3 P1 66.29(18) . . . . ?
O8 V2 O3 P1 -136.52(19) 2_675 . . . ?
O4 V2 O3 P1 130.4(2) 2_675 . . . ?
O2 P1 O4 V2 -173.01(18) . . . 2_674 ?
O3 P1 O4 V2 -52.7(2) . . . 2_674 ?
C1 P1 O4 V2 67.1(2) . . . 2_674 ?
O8 P2 O6 V2 -29.77(19) . . . . ?
O7 P2 O6 V2 -151.25(16) . . . . ?
C2 P2 O6 V2 90.84(18) . . . . ?
O5 V2 O6 P2 33.00(18) . . . . ?
O3 V2 O6 P2 -64.20(17) . . . . ?
O8 V2 O6 P2 -140.2(2) 2_675 . . . ?
O4 V2 O6 P2 134.34(18) 2_675 . . . ?
O8 P2 O7 V1 -130.81(17) . . . 1_565 ?
O6 P2 O7 V1 -8.0(2) . . . 1_565 ?
C2 P2 O7 V1 109.88(18) . . . 1_565 ?
O7 P2 O8 V2 170.6(2) . . . 2_674 ?
O6 P2 O8 V2 50.4(2) . . . 2_674 ?
C2 P2 O8 V2 -70.2(3) . . . 2_674 ?
O2 P1 C1 C6 -6.4(3) . . . . ?
O4 P1 C1 C6 114.0(3) . . . . ?
O3 P1 C1 C6 -124.8(3) . . . . ?
O2 P1 C1 C2 173.0(2) . . . . ?
O4 P1 C1 C2 -66.6(3) . . . . ?
O3 P1 C1 C2 54.6(3) . . . . ?
C6 C1 C2 C3 2.4(5) . . . . ?
P1 C1 C2 C3 -176.9(2) . . . . ?
C6 C1 C2 P2 -176.4(3) . . . . ?
P1 C1 C2 P2 4.3(4) . . . . ?
O8 P2 C2 C3 -119.3(3) . . . . ?
O7 P2 C2 C3 0.8(3) . . . . ?
O6 P2 C2 C3 118.0(3) . . . . ?
O8 P2 C2 C1 59.5(3) . . . . ?
O7 P2 C2 C1 179.5(2) . . . . ?
O6 P2 C2 C1 -63.2(3) . . . . ?
C1 C2 C3 C4 0.1(5) . . . . ?
P2 C2 C3 C4 179.0(3) . . . . ?
C2 C3 C4 C5 -2.6(5) . . . . ?
C3 C4 C5 C6 2.5(5) . . . . ?
C4 C5 C6 C1 0.2(5) . . . . ?
C2 C1 C6 C5 -2.6(5) . . . . ?
P1 C1 C6 C5 176.8(3) . . . . ?
